data_7717192
loop_
_publ_author_name
'Yu, Yang-Tao'
'Li, Shu-Hao'
'Li, Zhuo-Yu'
'Zeng, Jian-Ge'
'Liu, Chun-Jie'
'Li, Li'

_publ_section_title
;
 A novel viologen-based hybrid crystalline material for photochromic glass
 films, information storage and anti-counterfeiting.
;
_journal_issue 43
_journal_name_full 'Dalton transactions (Cambridge, England : 2003)'
_journal_page_first 17565
_journal_page_last 17570
_journal_paper_doi 10.1039/d4dt02513j
_journal_volume 53
_journal_year 2024
_chemical_formula_moiety 'C23 H18 Cd Cl N2 O7, H2 O'
_chemical_formula_sum 'C23 H20 Cd Cl N2 O8'
_chemical_formula_weight 600.26
_space_group_crystal_system triclinic
_space_group_IT_number 2
_space_group_name_Hall '-P 1'
_space_group_name_H-M_alt 'P -1'
_atom_sites_solution_hydrogens mixed
_atom_sites_solution_primary dual
_audit_creation_date 2022-11-26
_audit_creation_method
;
Olex2 1.2
(compiled 2018.05.29 svn.r3508 for OlexSys, GUI svn.r5506)
;
_audit_update_record
;
2022-11-27 deposited with the CCDC.	2024-10-08 downloaded from the CCDC.
;
_cell_angle_alpha 71.233(2)
_cell_angle_beta 79.299(3)
_cell_angle_gamma 74.139(3)
_cell_formula_units_Z 2
_cell_length_a 10.3601(9)
_cell_length_b 11.2364(11)
_cell_length_c 12.0547(12)
_cell_measurement_reflns_used 7791
_cell_measurement_temperature 273.15
_cell_measurement_theta_max 27.628
_cell_measurement_theta_min 2.870
_cell_volume 1270.7(2)
_computing_cell_refinement 'SAINT v6.02A (Bruker, 2001)'
_computing_data_reduction 'SAINT v6.02A (Bruker, 2001)'
_computing_molecular_graphics 'Olex2 (Dolomanov et al., 2009)'
_computing_publication_material 'Olex2 (Dolomanov et al., 2009)'
_computing_structure_refinement 'ShelXL (Sheldrick, 2015)'
_computing_structure_solution 'ShelXT (Sheldrick, 2015)'
_diffrn_ambient_temperature 273.15
_diffrn_measured_fraction_theta_full 0.974
_diffrn_measured_fraction_theta_max 0.900
_diffrn_measurement_device_type 'Bruker P4'
_diffrn_measurement_method '\w scans'
_diffrn_radiation_monochromator graphite
_diffrn_radiation_type MoK\a
_diffrn_radiation_wavelength 0.71073
_diffrn_reflns_av_R_equivalents 0.0460
_diffrn_reflns_av_unetI/netI 0.0528
_diffrn_reflns_Laue_measured_fraction_full 0.974
_diffrn_reflns_Laue_measured_fraction_max 0.900
_diffrn_reflns_limit_h_max 13
_diffrn_reflns_limit_h_min -13
_diffrn_reflns_limit_k_max 8
_diffrn_reflns_limit_k_min -15
_diffrn_reflns_limit_l_max 11
_diffrn_reflns_limit_l_min -15
_diffrn_reflns_number 7768
_diffrn_reflns_point_group_measured_fraction_full 0.974
_diffrn_reflns_point_group_measured_fraction_max 0.900
_diffrn_reflns_theta_full 25.242
_diffrn_reflns_theta_max 28.382
_diffrn_reflns_theta_min 1.967
_exptl_absorpt_coefficient_mu 1.013
_exptl_absorpt_correction_T_max 0.817
_exptl_absorpt_correction_T_min 0.817
_exptl_absorpt_correction_type multi-scan
_exptl_absorpt_process_details 'SADABS-2016/2 (Krause et al., 2015) was used for absorption correction'
_exptl_crystal_colour 'clear light colourless'
_exptl_crystal_colour_lustre clear
_exptl_crystal_colour_modifier light
_exptl_crystal_colour_primary colourless
_exptl_crystal_density_diffrn 1.569
_exptl_crystal_description block
_exptl_crystal_F_000 602
_exptl_crystal_size_max 0.2
_exptl_crystal_size_mid 0.2
_exptl_crystal_size_min 0.2
_refine_diff_density_max 1.305
_refine_diff_density_min -1.573
_refine_diff_density_rms 0.131
_refine_ls_extinction_method none
_refine_ls_goodness_of_fit_ref 1.005
_refine_ls_hydrogen_treatment constr
_refine_ls_matrix_type full
_refine_ls_number_parameters 321
_refine_ls_number_reflns 5726
_refine_ls_number_restraints 0
_refine_ls_restrained_S_all 1.005
_refine_ls_R_factor_all 0.0567
_refine_ls_R_factor_gt 0.0495
_refine_ls_shift/su_max 0.001
_refine_ls_shift/su_mean 0.000
_refine_ls_structure_factor_coef Fsqd
_refine_ls_weighting_details 'w=1/[\s^2^(Fo^2^)+(0.0926P)^2^] where P=(Fo^2^+2Fc^2^)/3'
_refine_ls_weighting_scheme calc
_refine_ls_wR_factor_gt 0.1308
_refine_ls_wR_factor_ref 0.1351
_reflns_Friedel_coverage 0.000
_reflns_number_gt 4928
_reflns_number_total 5726
_reflns_threshold_expression 'I > 2\s(I)'
_cod_data_source_file d4dt02513j2.cif
_cod_data_source_block 1
_cod_depositor_comments 'Adding full bibliography for 7717192.cif.'
_cod_database_code 7717192
_shelx_shelxl_version_number 2016/4
_shelx_space_group_comment
;
The symmetry employed for this shelxl refinement is uniquely defined
by the following loop, which should always be used as a source of
symmetry information in preference to the above space-group names.
They are only intended as comments.
;
_shelx_estimated_absorpt_t_max 0.823
_shelx_estimated_absorpt_t_min 0.823
_olex2_refinement_description
;
1. Fixed Uiso
 At 1.2 times of:
  All C(H) groups, All C(H,H) groups
 At 1.5 times of:
  All O(H) groups, All O(H,H) groups
2.a Free rotating group:
 O5(H5A,H5B)
2.b Rotating group:
 O4(H4A,H4B)
2.c Secondary CH2 refined with riding coordinates:
 C21(H21A,H21B)
2.d Aromatic/amide H refined with riding coordinates:
 C3(H3), C6(H6), C7(H7), C8(H8A), C11(H11), C12(H12), C14(H14), C17(H17),
 C19(H19), C20(H20), C22(H22), C23(H23), C24(H24)
2.e Idealised tetrahedral OH refined as rotating group:
 O8(H8)
;
_olex2_submission_special_instructions 'No special instructions were received'

loop_
_space_group_symop_operation_xyz
'x, y, z'
'-x, -y, -z'

loop_
_atom_site_label
_atom_site_type_symbol
_atom_site_fract_x
_atom_site_fract_y
_atom_site_fract_z
_atom_site_U_iso_or_equiv
_atom_site_adp_type
_atom_site_occupancy
_atom_site_site_symmetry_order
_atom_site_calc_flag
_atom_site_refinement_flags_posn
_atom_site_refinement_flags_adp
_atom_site_refinement_flags_occupancy
_atom_site_disorder_assembly
_atom_site_disorder_group
Cd1 Cd 1.12232(2) 0.10291(2) 0.65472(2) 0.02885(11) Uani 1 1 d . . . . .
Cl1 Cl 1.13636(16) -0.08152(15) 0.84339(12) 0.0648(4) Uani 1 1 d . . . . .
O1 O 0.8698(3) 0.0903(3) 0.6346(3) 0.0369(6) Uani 1 1 d . . . . .
O2 O 0.2117(3) 0.2691(3) 0.6819(3) 0.0422(7) Uani 1 1 d . . . . .
O3 O 0.9131(3) 0.2371(3) 0.7033(3) 0.0405(7) Uani 1 1 d . . . . .
O4 O 1.2315(3) -0.0549(3) 0.5473(3) 0.0403(7) Uani 1 1 d . . . . .
H4A H 1.301261 -0.032153 0.501157 0.060 Uiso 1 1 d GR . . . .
H4B H 1.178588 -0.054322 0.498890 0.060 Uiso 1 1 d GR . . . .
O5 O 0.5756(3) 0.8977(3) 0.6307(3) 0.0427(7) Uani 1 1 d . . . . .
H5A H 0.611502 0.817645 0.655493 0.064 Uiso 1 1 d G . . . .
H5B H 0.608935 0.920022 0.559179 0.064 Uiso 1 1 d G . . . .
O6 O 0.3646(3) 0.1029(3) 0.6404(3) 0.0435(7) Uani 1 1 d . . . . .
O7 O 0.3618(3) 0.6764(3) 0.6539(3) 0.0511(8) Uani 1 1 d . . . . .
O8 O 0.5853(3) 0.6563(3) 0.6498(4) 0.0646(11) Uani 1 1 d . . . . .
H8 H 0.560738 0.730955 0.653165 0.097 Uiso 1 1 calc GR . . . .
N1 N 1.0869(3) 0.2431(3) 0.4583(3) 0.0339(7) Uani 1 1 d . . . . .
C1 C 0.8316(3) 0.1919(3) 0.6690(3) 0.0293(7) Uani 1 1 d . . . . .
N2 N 0.8049(4) 0.7432(4) -0.0325(3) 0.0461(9) Uani 1 1 d . . . . .
C3 C 0.4125(4) 0.4076(3) 0.6604(3) 0.0288(7) Uani 1 1 d . . . . .
H3 H 0.323255 0.453975 0.658101 0.035 Uiso 1 1 calc R . . . .
C4 C 0.4450(4) 0.2762(3) 0.6637(3) 0.0273(7) Uani 1 1 d . . . . .
C5 C 0.6837(4) 0.2653(3) 0.6673(3) 0.0296(7) Uani 1 1 d . . . . .
C6 C 0.6499(4) 0.3970(3) 0.6651(4) 0.0313(8) Uani 1 1 d . . . . .
H6 H 0.717228 0.436623 0.666734 0.038 Uiso 1 1 calc R . . . .
C7 C 0.9751(4) 0.3053(4) 0.2804(4) 0.0370(8) Uani 1 1 d . . . . .
H7 H 0.935363 0.280766 0.230634 0.044 Uiso 1 1 calc R . . . .
C8 C 0.5814(4) 0.2068(3) 0.6656(3) 0.0283(7) Uani 1 1 d . . . . .
H8A H 0.603363 0.120793 0.665768 0.034 Uiso 1 1 calc R . . . .
C9 C 0.5139(4) 0.4689(3) 0.6605(4) 0.0315(8) Uani 1 1 d . . . . .
C10 C 0.3334(4) 0.2123(4) 0.6626(3) 0.0290(7) Uani 1 1 d . . . . .
C11 C 1.0305(4) 0.2136(4) 0.3795(4) 0.0368(9) Uani 1 1 d . . . . .
H11 H 1.028818 0.127781 0.392555 0.044 Uiso 1 1 calc R . . . .
C12 C 1.0397(4) 0.4663(4) 0.3364(4) 0.0384(9) Uani 1 1 d . . . . .
H12 H 1.044706 0.551064 0.324166 0.046 Uiso 1 1 calc R . . . .
C13 C 0.9801(4) 0.4359(4) 0.2567(3) 0.0319(8) Uani 1 1 d . . . . .
C14 C 1.0919(4) 0.3686(4) 0.4350(4) 0.0370(9) Uani 1 1 d . . . . .
H14 H 1.131403 0.390870 0.486368 0.044 Uiso 1 1 calc R . . . .
C15 C 0.4783(4) 0.6109(4) 0.6550(4) 0.0367(9) Uani 1 1 d . . . . .
C16 C 0.9221(4) 0.5404(4) 0.1528(4) 0.0357(8) Uani 1 1 d . . . . .
C17 C 0.9055(5) 0.7568(5) 0.0157(4) 0.0499(11) Uani 1 1 d . . . . .
H17 H 0.934765 0.833445 -0.012387 0.060 Uiso 1 1 calc R . . . .
C18 C 0.6121(5) 0.9348(4) -0.0615(4) 0.0462(11) Uani 1 1 d . . . . .
C19 C 0.9662(5) 0.6572(4) 0.1074(4) 0.0447(10) Uani 1 1 d . . . . .
H19 H 1.036343 0.667611 0.138950 0.054 Uiso 1 1 calc R . . . .
C20 C 0.8165(5) 0.5291(4) 0.0991(4) 0.0448(10) Uani 1 1 d . . . . .
H20 H 0.784677 0.453843 0.125812 0.054 Uiso 1 1 calc R . . . .
C21 C 0.7318(6) 0.8575(5) -0.1242(4) 0.0545(12) Uani 1 1 d . . . . .
H21A H 0.699907 0.827096 -0.178571 0.065 Uiso 1 1 calc R . . . .
H21B H 0.793038 0.912021 -0.168818 0.065 Uiso 1 1 calc R . . . .
C22 C 0.7608(5) 0.6309(5) 0.0063(4) 0.0500(11) Uani 1 1 d . . . . .
H22 H 0.693008 0.622434 -0.029567 0.060 Uiso 1 1 calc R . . . .
C23 C 0.6296(6) 1.0052(6) 0.0066(5) 0.0685(16) Uani 1 1 d . . . . .
H23 H 0.716397 1.009576 0.012190 0.082 Uiso 1 1 calc R . . . .
C24 C 0.4804(6) 0.9294(6) -0.0679(5) 0.0637(14) Uani 1 1 d . . . . .
H24 H 0.465762 0.882005 -0.113073 0.076 Uiso 1 1 calc R . . . .

loop_
_atom_site_aniso_label
_atom_site_aniso_U_11
_atom_site_aniso_U_22
_atom_site_aniso_U_33
_atom_site_aniso_U_23
_atom_site_aniso_U_13
_atom_site_aniso_U_12
Cd1 0.01898(15) 0.02500(15) 0.04431(18) -0.01154(11) -0.00548(10) -0.00455(10)
Cl1 0.0735(9) 0.0675(8) 0.0557(7) 0.0018(6) -0.0131(6) -0.0389(7)
O1 0.0262(14) 0.0286(13) 0.0603(18) -0.0208(13) -0.0101(12) 0.0000(11)
O2 0.0168(13) 0.0451(16) 0.070(2) -0.0240(15) -0.0035(12) -0.0079(11)
O3 0.0220(13) 0.0371(15) 0.073(2) -0.0263(14) -0.0122(13) -0.0062(11)
O4 0.0385(16) 0.0345(15) 0.0528(17) -0.0196(13) -0.0126(13) -0.0028(12)
O5 0.0459(18) 0.0266(14) 0.0553(18) -0.0138(12) -0.0034(14) -0.0068(13)
O6 0.0285(15) 0.0351(15) 0.078(2) -0.0283(15) -0.0080(14) -0.0100(12)
O7 0.0336(16) 0.0301(15) 0.089(2) -0.0225(16) -0.0075(16) 0.0013(12)
O8 0.0343(17) 0.0306(16) 0.138(4) -0.036(2) -0.0131(19) -0.0050(14)
N1 0.0266(16) 0.0246(15) 0.0500(19) -0.0103(13) -0.0060(13) -0.0043(12)
C1 0.0162(16) 0.0251(17) 0.047(2) -0.0121(15) -0.0046(14) -0.0033(13)
N2 0.044(2) 0.047(2) 0.0364(18) -0.0064(15) -0.0026(15) 0.0007(17)
C3 0.0181(16) 0.0280(17) 0.042(2) -0.0141(15) -0.0057(14) -0.0021(13)
C4 0.0219(17) 0.0276(17) 0.0371(18) -0.0135(14) -0.0028(13) -0.0084(13)
C5 0.0194(16) 0.0246(17) 0.046(2) -0.0130(15) -0.0058(14) -0.0027(13)
C6 0.0192(17) 0.0239(17) 0.055(2) -0.0153(16) -0.0046(15) -0.0065(13)
C7 0.037(2) 0.034(2) 0.045(2) -0.0169(17) -0.0043(17) -0.0099(17)
C8 0.0222(17) 0.0248(16) 0.0421(19) -0.0123(14) -0.0058(14) -0.0075(13)
C9 0.0236(18) 0.0219(16) 0.052(2) -0.0158(15) -0.0070(15) -0.0017(14)
C10 0.0206(17) 0.0324(18) 0.0366(18) -0.0093(14) -0.0053(13) -0.0092(14)
C11 0.038(2) 0.0242(17) 0.052(2) -0.0157(16) -0.0034(17) -0.0080(15)
C12 0.039(2) 0.0240(17) 0.055(2) -0.0105(16) -0.0098(18) -0.0098(16)
C13 0.0267(18) 0.0281(18) 0.042(2) -0.0122(15) -0.0022(15) -0.0059(14)
C14 0.035(2) 0.0307(19) 0.050(2) -0.0108(17) -0.0120(17) -0.0115(16)
C15 0.030(2) 0.0242(18) 0.057(2) -0.0160(17) -0.0049(17) -0.0020(15)
C16 0.033(2) 0.0327(19) 0.039(2) -0.0134(16) 0.0012(15) -0.0035(16)
C17 0.047(3) 0.042(2) 0.052(3) 0.001(2) -0.005(2) -0.013(2)
C18 0.047(3) 0.042(2) 0.040(2) -0.0022(18) -0.0139(19) 0.000(2)
C19 0.037(2) 0.040(2) 0.055(3) -0.0070(19) -0.0037(19) -0.0122(18)
C20 0.045(2) 0.038(2) 0.053(3) -0.0125(19) -0.011(2) -0.0082(19)
C21 0.059(3) 0.050(3) 0.041(2) -0.003(2) -0.008(2) -0.001(2)
C22 0.050(3) 0.048(3) 0.054(3) -0.015(2) -0.013(2) -0.008(2)
C23 0.045(3) 0.083(4) 0.092(4) -0.044(4) -0.015(3) -0.011(3)
C24 0.055(3) 0.067(4) 0.082(4) -0.039(3) -0.016(3) -0.009(3)

loop_
_atom_type_symbol
_atom_type_description
_atom_type_scat_dispersion_real
_atom_type_scat_dispersion_imag
_atom_type_scat_source
C C 0.0033 0.0016 'International Tables Vol C Tables 4.2.6.8 and 6.1.1.4'
H H 0.0000 0.0000 'International Tables Vol C Tables 4.2.6.8 and 6.1.1.4'
Cd Cd -0.8075 1.2024 'International Tables Vol C Tables 4.2.6.8 and 6.1.1.4'
Cl Cl 0.1484 0.1585 'International Tables Vol C Tables 4.2.6.8 and 6.1.1.4'
N N 0.0061 0.0033 'International Tables Vol C Tables 4.2.6.8 and 6.1.1.4'
O O 0.0106 0.0060 'International Tables Vol C Tables 4.2.6.8 and 6.1.1.4'

loop_
_geom_angle_atom_site_label_1
_geom_angle_atom_site_label_2
_geom_angle_atom_site_label_3
_geom_angle
_geom_angle_site_symmetry_1
_geom_angle_site_symmetry_3
_geom_angle_publ_flag
O2 Cd1 Cl1 107.90(8) 1_655 . ?
O2 Cd1 O4 128.40(10) 1_655 . ?
O2 Cd1 O6 53.75(9) 1_655 1_655 ?
O3 Cd1 Cl1 99.65(9) . . ?
O3 Cd1 O2 82.47(9) . 1_655 ?
O3 Cd1 O4 144.18(10) . . ?
O3 Cd1 O6 136.16(9) . 1_655 ?
O3 Cd1 N1 82.38(11) . . ?
O4 Cd1 Cl1 88.22(8) . . ?
O4 Cd1 O6 77.54(10) . 1_655 ?
O6 Cd1 Cl1 92.54(9) 1_655 . ?
N1 Cd1 Cl1 165.51(9) . . ?
N1 Cd1 O2 86.58(11) . 1_655 ?
N1 Cd1 O4 82.10(10) . . ?
N1 Cd1 O6 95.84(11) . 1_655 ?
C10 O2 Cd1 93.9(2) . 1_455 ?
C1 O3 Cd1 100.5(2) . . ?
Cd1 O4 H4A 110.3 . . ?
Cd1 O4 H4B 110.2 . . ?
H4A O4 H4B 103.5 . . ?
H5A O5 H5B 104.5 . . ?
C10 O6 Cd1 90.9(2) . 1_455 ?
C15 O8 H8 109.5 . . ?
C11 N1 Cd1 123.4(3) . . ?
C14 N1 Cd1 117.7(3) . . ?
C14 N1 C11 116.9(3) . . ?
O1 C1 O3 122.6(3) . . ?
O1 C1 C5 119.4(3) . . ?
O3 C1 C5 118.0(3) . . ?
C17 N2 C21 119.6(4) . . ?
C17 N2 C22 120.9(4) . . ?
C22 N2 C21 119.3(4) . . ?
C4 C3 H3 119.7 . . ?
C9 C3 H3 119.7 . . ?
C9 C3 C4 120.6(3) . . ?
C3 C4 C8 119.3(3) . . ?
C3 C4 C10 119.5(3) . . ?
C8 C4 C10 121.2(3) . . ?
C6 C5 C1 119.0(3) . . ?
C8 C5 C1 121.8(3) . . ?
C8 C5 C6 119.2(3) . . ?
C5 C6 H6 119.8 . . ?
C5 C6 C9 120.4(3) . . ?
C9 C6 H6 119.8 . . ?
C11 C7 H7 120.4 . . ?
C11 C7 C13 119.3(4) . . ?
C13 C7 H7 120.4 . . ?
C4 C8 H8A 119.4 . . ?
C5 C8 C4 121.2(3) . . ?
C5 C8 H8A 119.4 . . ?
C3 C9 C6 119.4(3) . . ?
C3 C9 C15 120.2(3) . . ?
C6 C9 C15 120.4(3) . . ?
O2 C10 O6 121.4(3) . . ?
O2 C10 C4 119.2(3) . . ?
O6 C10 C4 119.4(3) . . ?
N1 C11 C7 123.6(3) . . ?
N1 C11 H11 118.2 . . ?
C7 C11 H11 118.2 . . ?
C13 C12 H12 120.0 . . ?
C13 C12 C14 120.0(4) . . ?
C14 C12 H12 120.0 . . ?
C7 C13 C16 122.6(4) . . ?
C12 C13 C7 117.3(4) . . ?
C12 C13 C16 120.1(3) . . ?
N1 C14 C12 122.9(4) . . ?
N1 C14 H14 118.5 . . ?
C12 C14 H14 118.5 . . ?
O7 C15 O8 124.1(4) . . ?
O7 C15 C9 122.8(4) . . ?
O8 C15 C9 113.0(3) . . ?
C19 C16 C13 121.2(4) . . ?
C19 C16 C20 117.1(4) . . ?
C20 C16 C13 121.7(4) . . ?
N2 C17 H17 119.6 . . ?
N2 C17 C19 120.7(4) . . ?
C19 C17 H17 119.6 . . ?
C23 C18 C21 122.0(5) . . ?
C23 C18 C24 118.0(5) . . ?
C24 C18 C21 119.9(5) . . ?
C16 C19 H19 119.7 . . ?
C17 C19 C16 120.7(4) . . ?
C17 C19 H19 119.7 . . ?
C16 C20 H20 120.0 . . ?
C22 C20 C16 120.0(4) . . ?
C22 C20 H20 120.0 . . ?
N2 C21 C18 108.9(4) . . ?
N2 C21 H21A 109.9 . . ?
N2 C21 H21B 109.9 . . ?
C18 C21 H21A 109.9 . . ?
C18 C21 H21B 109.9 . . ?
H21A C21 H21B 108.3 . . ?
N2 C22 C20 120.7(4) . . ?
N2 C22 H22 119.7 . . ?
C20 C22 H22 119.7 . . ?
C18 C23 H23 119.3 . . ?
C18 C23 C24 121.5(5) . 2_675 ?
C24 C23 H23 119.3 2_675 . ?
C18 C24 C23 120.5(5) . 2_675 ?
C18 C24 H24 119.8 . . ?
C23 C24 H24 119.8 2_675 . ?

loop_
_geom_bond_atom_site_label_1
_geom_bond_atom_site_label_2
_geom_bond_distance
_geom_bond_site_symmetry_2
_geom_bond_publ_flag
Cd1 Cl1 2.5325(13) . ?
Cd1 O2 2.430(3) 1_655 ?
Cd1 O3 2.372(3) . ?
Cd1 O4 2.436(3) . ?
Cd1 O6 2.484(3) 1_655 ?
Cd1 N1 2.414(3) . ?
O1 C1 1.276(5) . ?
O2 Cd1 2.430(3) 1_455 ?
O2 C10 1.263(4) . ?
O3 C1 1.281(4) . ?
O4 H4A 0.8702 . ?
O4 H4B 0.8699 . ?
O5 H5A 0.8498 . ?
O5 H5B 0.8506 . ?
O6 Cd1 2.484(3) 1_455 ?
O6 C10 1.284(5) . ?
O7 C15 1.230(5) . ?
O8 H8 0.8200 . ?
O8 C15 1.325(5) . ?
N1 C11 1.367(5) . ?
N1 C14 1.360(5) . ?
C1 C5 1.530(5) . ?
N2 C17 1.348(6) . ?
N2 C21 1.520(5) . ?
N2 C22 1.370(6) . ?
C3 H3 0.9300 . ?
C3 C4 1.411(5) . ?
C3 C9 1.405(5) . ?
C4 C8 1.415(5) . ?
C4 C10 1.523(5) . ?
C5 C6 1.417(5) . ?
C5 C8 1.397(5) . ?
C6 H6 0.9300 . ?
C6 C9 1.422(5) . ?
C7 H7 0.9300 . ?
C7 C11 1.400(6) . ?
C7 C13 1.415(5) . ?
C8 H8A 0.9300 . ?
C9 C15 1.519(5) . ?
C11 H11 0.9300 . ?
C12 H12 0.9300 . ?
C12 C13 1.403(5) . ?
C12 C14 1.409(6) . ?
C13 C16 1.502(5) . ?
C14 H14 0.9300 . ?
C16 C19 1.415(6) . ?
C16 C20 1.422(6) . ?
C17 H17 0.9300 . ?
C17 C19 1.395(6) . ?
C18 C21 1.533(7) . ?
C18 C23 1.373(7) . ?
C18 C24 1.399(8) . ?
C19 H19 0.9300 . ?
C20 H20 0.9300 . ?
C20 C22 1.397(6) . ?
C21 H21A 0.9700 . ?
C21 H21B 0.9700 . ?
C22 H22 0.9300 . ?
C23 H23 0.9300 . ?
C23 C24 1.401(8) 2_675 ?
C24 C23 1.401(8) 2_675 ?
C24 H24 0.9300 . ?

loop_
_smtbx_masks_void_nr
_smtbx_masks_void_average_x
_smtbx_masks_void_average_y
_smtbx_masks_void_average_z
_smtbx_masks_void_volume
_smtbx_masks_void_count_electrons
_smtbx_masks_void_content
1 0.500 0.500 0.000 127.4 29.8 6H2O
